data_7053517
loop_
_publ_author_name
'Bresner, Christopher'
'Haynes, Cally J. E.'
'Addy, David A.'
'Broomsgrove, Alexander E. J.'
'Fitzpatrick, Philip'
'Vidovic, Dragoslav'
'Thompson, Amber L.'
'Fallis, Ian A.'
'Aldridge, Simon'

_publ_section_title
;
 Comparative structural and thermodynamic studies of fluoride and cyanide
 binding by PhBMes2 and related triarylborane Lewis acids
;
_journal_issue 8
_journal_name_full 'New Journal of Chemistry'
_journal_page_first 1652
_journal_paper_doi 10.1039/c0nj00120a
_journal_volume 34
_journal_year 2010
_chemical_formula_moiety 'C37 H51 B1 K1 N1 O6'
_chemical_formula_sum 'C37 H51 B K N O6'
_chemical_formula_weight 655.72
_chemical_melting_point ?
_space_group_IT_number 61
_symmetry_cell_setting orthorhombic
_symmetry_space_group_name_Hall '-P 2ac 2ab'
_symmetry_space_group_name_H-M 'P b c a'
_atom_sites_solution_hydrogens geom
_atom_sites_solution_primary direct
_audit_creation_date 08-05-15
_audit_creation_method CRYSTALS_ver_12.85
_cell_angle_alpha 90
_cell_angle_beta 90
_cell_angle_gamma 90
_cell_formula_units_Z 8
_cell_length_a 18.0486(2)
_cell_length_b 15.72410(10)
_cell_length_c 25.8240(2)
_cell_measurement_reflns_used 9066
_cell_measurement_temperature 150
_cell_measurement_theta_max 27
_cell_measurement_theta_min 5
_cell_volume 7328.80(11)
_computing_cell_refinement 'DENZO/SCALEPACK (Otwinowski & Minor, 1997)'
_computing_data_collection 'COLLECT (Nonius, 1997-2001).'
_computing_data_reduction 'DENZO/SCALEPACK (Otwinowski & Minor, 1997)'
_computing_molecular_graphics 'CAMERON (Watkin et al., 1996)'
_computing_publication_material 'CRYSTALS (Betteridge et al., 2003)'
_computing_structure_refinement 'CRYSTALS (Betteridge et al., 2003)'
_computing_structure_solution 'SIR92 (Altomare et al., 1994)'
_diffrn_ambient_temperature 150
_diffrn_measured_fraction_theta_full 0.993
_diffrn_measured_fraction_theta_max 0.993
_diffrn_measurement_device 'Nonius KappaCCD'
_diffrn_measurement_device_type Area
_diffrn_measurement_method \w
_diffrn_radiation_monochromator graphite
_diffrn_radiation_type 'Mo K\a'
_diffrn_radiation_wavelength 0.71073
_diffrn_reflns_av_R_equivalents 0.099
_diffrn_reflns_limit_h_max 23
_diffrn_reflns_limit_h_min -23
_diffrn_reflns_limit_k_max 20
_diffrn_reflns_limit_k_min -20
_diffrn_reflns_limit_l_max 33
_diffrn_reflns_limit_l_min -33
_diffrn_reflns_number 131038
_diffrn_reflns_theta_full 26.903
_diffrn_reflns_theta_max 27.452
_diffrn_reflns_theta_min 5.136
_diffrn_standards_number 0
_exptl_absorpt_coefficient_mu 0.189
_exptl_absorpt_correction_T_max 0.98
_exptl_absorpt_correction_T_min 0.84
_exptl_absorpt_correction_type multi-scan
_exptl_absorpt_process_details 'DENZO/SCALEPACK (Otwinowski & Minor, 1997)'
_exptl_crystal_colour clear_pale_colourless
_exptl_crystal_density_diffrn 1.189
_exptl_crystal_density_meas ?
_exptl_crystal_density_method 'not measured'
_exptl_crystal_description plate
_exptl_crystal_F_000 2816
_exptl_crystal_size_max 0.20
_exptl_crystal_size_mid 0.16
_exptl_crystal_size_min 0.11
_refine_diff_density_max 0.23
_refine_diff_density_min -0.24
_refine_ls_extinction_method None
_refine_ls_goodness_of_fit_ref 1.0950
_refine_ls_hydrogen_treatment constr
_refine_ls_matrix_type full
_refine_ls_number_parameters 415
_refine_ls_number_reflns 5181
_refine_ls_number_restraints 0
_refine_ls_R_factor_all 0.0884
_refine_ls_R_factor_gt 0.0459
_refine_ls_shift/su_max 0.001085
_refine_ls_structure_factor_coef F
_refine_ls_weighting_details
;
Method, part 1, Chebychev polynomial, (Watkin, 1994, Prince, 1982)
[weight] = 1.0/[A~0~*T~0~(x)+A~1~*T~1~(x) ... +A~n-1~]*T~n-1~(x)]
where A~i~ are the Chebychev coefficients listed below and x= Fcalc/Fmax
Method = Robust Weighting (Prince, 1982)
W = [weight] * [1-(deltaF/6*sigmaF)^2^]^2^
A~i~ are:
0.408 0.317 0.192
;
_refine_ls_weighting_scheme calc
_refine_ls_wR_factor_all 0.0880
_refine_ls_wR_factor_gt 0.0468
_refine_ls_wR_factor_ref 0.0468
_reflns_limit_h_max 0
_reflns_limit_h_min -23
_reflns_limit_k_max 20
_reflns_limit_k_min 0
_reflns_limit_l_max 33
_reflns_limit_l_min 0
_reflns_number_gt 5181
_reflns_number_total 8314
_reflns_threshold_expression I>2.0\s(I)
_oxford_diffrn_Wilson_B_factor 3.14
_oxford_diffrn_Wilson_scale 48.16
_oxford_refine_ls_r_factor_ref 0.0459
_oxford_refine_ls_scale 0.1477(2)
_oxford_reflns_number_all 8314
_oxford_reflns_threshold_expression_ref I>2.0\s(I)
_oxford_structure_analysis_title 5842
_cod_data_source_file c0nj00120a.txt
_cod_data_source_block K_18-crown-6_1_CN
_cod_depositor_comments
;
The following automatic conversions were performed:

'_chemical_melting_point' value 'not measured' was changed to '?' -
the value is undefined or not given.

'_symmetry_cell_setting' value
'Orthorhombic' changed to 'orthorhombic' according to
/home/saulius/struct/CIF-dictionaries/cif_core.dic dictionary named
'cif_core.dic' version 2.4.2 from 2011-04-26.

Automatic conversion script
Id: cif_fix_values 1891 2012-01-12 08:04:46Z andrius 

The following automatic conversions were performed:

'_exptl_crystal_density_meas' value 'not measured' was changed to '?'
- the value is perceived as not measured.

Automatic conversion script
Id: cif_fix_values 3008 2015-01-20 13:52:24Z robertas 
;
_cod_original_sg_symbol_H-M 'P b c a '
_cod_original_formula_sum 'C37 H51 B1 K1 N1 O6'
_cod_database_code 7053517

loop_
_symmetry_equiv_pos_as_xyz
x,y,z
-x,-y,-z
-x+1/2,y+1/2,z
x+1/2,-y+1/2,-z
x,-y+1/2,z+1/2
-x,y+1/2,-z+1/2
-x+1/2,-y,z+1/2
x+1/2,y,-z+1/2

loop_
_atom_site_label
_atom_site_type_symbol
_atom_site_fract_x
_atom_site_fract_y
_atom_site_fract_z
_atom_site_U_iso_or_equiv
_atom_site_occupancy
_atom_site_adp_type
_atom_site_refinement_flags_posn
K1 K 0.62337(2) 0.84795(3) 0.586810(17) 0.0375 1.0000 Uani .
O2 O 0.68576(9) 0.68803(10) 0.61570(6) 0.0477 1.0000 Uani .
C3 C 0.69081(16) 0.68042(17) 0.67074(10) 0.0584 1.0000 Uani .
C4 C 0.73328(15) 0.75406(17) 0.69121(9) 0.0562 1.0000 Uani .
O5 O 0.69015(9) 0.82859(10) 0.68310(6) 0.0498 1.0000 Uani .
C6 C 0.72118(16) 0.90209(18) 0.70757(9) 0.0597 1.0000 Uani .
C7 C 0.66989(17) 0.97503(18) 0.69916(9) 0.0606 1.0000 Uani .
O8 O 0.66962(9) 0.99444(10) 0.64519(6) 0.0491 1.0000 Uani .
C9 C 0.62059(16) 1.06266(16) 0.63327(10) 0.0584 1.0000 Uani .
C10 C 0.63010(15) 1.08439(15) 0.57755(11) 0.0570 1.0000 Uani .
O11 O 0.60524(8) 1.01473(10) 0.54692(6) 0.0445 1.0000 Uani .
C12 C 0.61825(14) 1.02866(16) 0.49304(9) 0.0531 1.0000 Uani .
C13 C 0.58586(14) 0.95723(19) 0.46281(9) 0.0573 1.0000 Uani .
O14 O 0.61832(8) 0.87925(11) 0.47925(6) 0.0459 1.0000 Uani .
C15 C 0.59140(15) 0.80815(19) 0.45052(9) 0.0599 1.0000 Uani .
C16 C 0.63109(15) 0.72996(18) 0.46697(10) 0.0592 1.0000 Uani .
O17 O 0.61450(9) 0.71199(11) 0.51984(6) 0.0490 1.0000 Uani .
C18 C 0.64491(17) 0.63227(17) 0.53588(11) 0.0642 1.0000 Uani .
C19 C 0.63919(16) 0.62486(16) 0.59342(11) 0.0617 1.0000 Uani .
N20 N 0.47766(11) 0.81866(12) 0.61355(8) 0.0488 1.0000 Uani .
C21 C 0.43276(11) 0.76622(13) 0.61333(8) 0.0355 1.0000 Uani .
B22 B 0.37686(13) 0.68484(14) 0.61077(9) 0.0325 1.0000 Uani .
C23 C 0.29471(10) 0.70669(12) 0.63614(7) 0.0287 1.0000 Uani .
C24 C 0.25036(11) 0.64445(12) 0.66126(7) 0.0297 1.0000 Uani .
C25 C 0.18199(11) 0.66525(13) 0.68287(7) 0.0338 1.0000 Uani .
C26 C 0.15334(11) 0.74737(13) 0.68122(7) 0.0346 1.0000 Uani .
C27 C 0.19430(11) 0.80767(13) 0.65453(7) 0.0334 1.0000 Uani .
C28 C 0.26205(10) 0.78840(12) 0.63156(7) 0.0314 1.0000 Uani .
C29 C 0.29648(12) 0.85784(13) 0.59895(8) 0.0405 1.0000 Uani .
C30 C 0.07926(13) 0.76961(16) 0.70501(10) 0.0498 1.0000 Uani .
C31 C 0.27332(12) 0.55194(12) 0.66471(8) 0.0374 1.0000 Uani .
C32 C 0.36547(11) 0.66669(12) 0.54851(7) 0.0326 1.0000 Uani .
C33 C 0.30232(11) 0.62428(13) 0.52976(8) 0.0359 1.0000 Uani .
C34 C 0.29280(12) 0.60527(14) 0.47755(8) 0.0400 1.0000 Uani .
C35 C 0.34553(13) 0.62972(14) 0.44163(8) 0.0437 1.0000 Uani .
C36 C 0.40706(13) 0.67407(14) 0.45827(8) 0.0440 1.0000 Uani .
C37 C 0.41647(12) 0.69157(13) 0.51074(8) 0.0389 1.0000 Uani .
C38 C 0.42629(10) 0.61504(12) 0.64546(8) 0.0325 1.0000 Uani .
C39 C 0.45816(11) 0.53865(13) 0.62645(8) 0.0362 1.0000 Uani .
C40 C 0.44671(14) 0.50622(15) 0.57187(9) 0.0504 1.0000 Uani .
C41 C 0.50177(12) 0.48711(13) 0.65852(9) 0.0405 1.0000 Uani .
C42 C 0.51631(12) 0.50621(14) 0.70966(9) 0.0417 1.0000 Uani .
C43 C 0.48475(11) 0.58059(14) 0.72896(8) 0.0401 1.0000 Uani .
C44 C 0.44114(11) 0.63394(13) 0.69825(8) 0.0358 1.0000 Uani .
C45 C 0.41009(13) 0.71175(15) 0.72513(9) 0.0457 1.0000 Uani .
C46 C 0.56386(15) 0.44963(16) 0.74341(11) 0.0597 1.0000 Uani .
H31 H 0.7151 0.6254 0.6793 0.0720 1.0000 Uiso R
H32 H 0.6405 0.6798 0.6851 0.0717 1.0000 Uiso R
H42 H 0.7413 0.7474 0.7299 0.0724 1.0000 Uiso R
H41 H 0.7819 0.7605 0.6713 0.0730 1.0000 Uiso R
H62 H 0.7267 0.8902 0.7460 0.0750 1.0000 Uiso R
H61 H 0.7708 0.9147 0.6922 0.0754 1.0000 Uiso R
H71 H 0.6861 1.0261 0.7195 0.0786 1.0000 Uiso R
H72 H 0.6187 0.9584 0.7091 0.0786 1.0000 Uiso R
H92 H 0.6325 1.1138 0.6547 0.0723 1.0000 Uiso R
H91 H 0.5681 1.0433 0.6397 0.0726 1.0000 Uiso R
H102 H 0.6837 1.0935 0.5706 0.0706 1.0000 Uiso R
H101 H 0.6006 1.1361 0.5687 0.0707 1.0000 Uiso R
H121 H 0.6725 1.0312 0.4866 0.0673 1.0000 Uiso R
H122 H 0.5958 1.0847 0.4825 0.0675 1.0000 Uiso R
H132 H 0.5965 0.9666 0.4250 0.0704 1.0000 Uiso R
H131 H 0.5309 0.9550 0.4691 0.0706 1.0000 Uiso R
H152 H 0.6004 0.8181 0.4123 0.0750 1.0000 Uiso R
H151 H 0.5374 0.8027 0.4578 0.0754 1.0000 Uiso R
H161 H 0.6853 0.7381 0.4640 0.0734 1.0000 Uiso R
H162 H 0.6162 0.6806 0.4460 0.0740 1.0000 Uiso R
H182 H 0.6971 0.6302 0.5246 0.0796 1.0000 Uiso R
H181 H 0.6163 0.5848 0.5193 0.0795 1.0000 Uiso R
H192 H 0.6573 0.5673 0.6045 0.0762 1.0000 Uiso R
H191 H 0.5862 0.6344 0.6047 0.0762 1.0000 Uiso R
H251 H 0.1530 0.6212 0.7002 0.0433 1.0000 Uiso R
H271 H 0.1743 0.8644 0.6511 0.0436 1.0000 Uiso R
H293 H 0.2589 0.9010 0.5893 0.0650 1.0000 Uiso R
H292 H 0.3366 0.8865 0.6184 0.0652 1.0000 Uiso R
H291 H 0.3178 0.8334 0.5670 0.0652 1.0000 Uiso R
H303 H 0.0737 0.8311 0.7085 0.0812 1.0000 Uiso R
H302 H 0.0745 0.7445 0.7391 0.0806 1.0000 Uiso R
H301 H 0.0384 0.7491 0.6837 0.0808 1.0000 Uiso R
H313 H 0.2304 0.5163 0.6743 0.0591 1.0000 Uiso R
H312 H 0.3126 0.5435 0.6913 0.0590 1.0000 Uiso R
H311 H 0.2924 0.5326 0.6308 0.0591 1.0000 Uiso R
H331 H 0.2644 0.6078 0.5544 0.0467 1.0000 Uiso R
H341 H 0.2488 0.5742 0.4660 0.0503 1.0000 Uiso R
H351 H 0.3393 0.6166 0.4053 0.0557 1.0000 Uiso R
H361 H 0.4439 0.6926 0.4344 0.0561 1.0000 Uiso R
H371 H 0.4604 0.7223 0.5209 0.0478 1.0000 Uiso R
H401 H 0.4719 0.4516 0.5687 0.0780 1.0000 Uiso R
H403 H 0.4680 0.5461 0.5468 0.0784 1.0000 Uiso R
H402 H 0.3929 0.4986 0.5654 0.0783 1.0000 Uiso R
H411 H 0.5224 0.4354 0.6444 0.0506 1.0000 Uiso R
H431 H 0.4933 0.5969 0.7651 0.0511 1.0000 Uiso R
H452 H 0.4237 0.7090 0.7618 0.0697 1.0000 Uiso R
H451 H 0.4280 0.7648 0.7093 0.0714 1.0000 Uiso R
H453 H 0.3565 0.7095 0.7237 0.0708 1.0000 Uiso R
H462 H 0.5418 0.4451 0.7777 0.0940 1.0000 Uiso R
H461 H 0.6130 0.4745 0.7464 0.0940 1.0000 Uiso R
H463 H 0.5673 0.3927 0.7276 0.0938 1.0000 Uiso R

loop_
_atom_site_aniso_label
_atom_site_aniso_U_11
_atom_site_aniso_U_22
_atom_site_aniso_U_33
_atom_site_aniso_U_23
_atom_site_aniso_U_13
_atom_site_aniso_U_12
K1 0.0358(2) 0.0406(2) 0.0362(2) 0.00258(19) -0.00005(19) -0.0026(2)
O2 0.0517(9) 0.0431(9) 0.0483(9) 0.0060(7) 0.0063(7) -0.0015(7)
C3 0.0674(17) 0.0562(15) 0.0516(14) 0.0192(12) 0.0094(12) 0.0132(13)
C4 0.0566(15) 0.0703(17) 0.0417(12) 0.0125(12) -0.0032(11) 0.0124(13)
O5 0.0520(9) 0.0562(10) 0.0411(8) 0.0008(7) -0.0073(7) 0.0038(8)
C6 0.0707(17) 0.0699(17) 0.0385(12) 0.0013(12) -0.0121(12) -0.0125(14)
C7 0.0820(19) 0.0598(16) 0.0400(13) -0.0061(11) 0.0024(12) -0.0103(14)
O8 0.0559(10) 0.0495(9) 0.0420(8) -0.0034(7) 0.0000(7) -0.0011(8)
C9 0.0616(15) 0.0453(13) 0.0682(16) -0.0103(12) -0.0008(13) 0.0033(12)
C10 0.0527(15) 0.0388(12) 0.0796(18) 0.0044(12) -0.0048(13) -0.0004(11)
O11 0.0417(8) 0.0445(8) 0.0472(8) 0.0109(7) 0.0025(7) -0.0027(7)
C12 0.0471(13) 0.0590(15) 0.0531(14) 0.0239(12) 0.0079(11) 0.0086(12)
C13 0.0453(13) 0.0871(19) 0.0395(12) 0.0180(13) 0.0024(10) 0.0111(13)
O14 0.0352(7) 0.0638(10) 0.0387(8) 0.0025(7) 0.0018(6) -0.0002(7)
C15 0.0549(15) 0.088(2) 0.0365(12) -0.0054(12) 0.0023(11) -0.0202(14)
C16 0.0588(15) 0.0703(17) 0.0484(13) -0.0180(12) 0.0133(12) -0.0114(13)
O17 0.0438(9) 0.0565(10) 0.0466(9) -0.0082(7) 0.0060(7) -0.0034(7)
C18 0.0675(17) 0.0498(15) 0.0752(18) -0.0185(13) -0.0019(14) 0.0001(13)
C19 0.0652(17) 0.0386(12) 0.0814(19) 0.0024(13) 0.0019(14) -0.0038(12)
N20 0.0428(11) 0.0454(11) 0.0580(12) -0.0064(9) 0.0085(9) -0.0097(9)
C21 0.0321(10) 0.0351(11) 0.0394(11) -0.0023(9) 0.0062(8) 0.0002(9)
B22 0.0317(11) 0.0280(10) 0.0377(11) -0.0036(9) 0.0038(9) -0.0028(9)
C23 0.0280(9) 0.0299(9) 0.0283(9) -0.0028(7) 0.0015(7) -0.0022(7)
C24 0.0318(9) 0.0299(10) 0.0275(8) 0.0010(7) -0.0014(8) -0.0014(8)
C25 0.0314(10) 0.0371(11) 0.0328(10) 0.0019(8) 0.0027(8) -0.0041(8)
C26 0.0305(10) 0.0397(11) 0.0336(10) -0.0006(8) 0.0043(8) 0.0002(9)
C27 0.0328(10) 0.0322(10) 0.0353(10) -0.0021(8) 0.0024(8) 0.0026(8)
C28 0.0320(10) 0.0311(10) 0.0312(9) -0.0008(8) 0.0026(8) -0.0014(8)
C29 0.0420(11) 0.0295(10) 0.0499(12) 0.0061(9) 0.0101(9) 0.0024(9)
C30 0.0381(12) 0.0560(14) 0.0553(14) 0.0028(11) 0.0136(10) 0.0032(11)
C31 0.0388(11) 0.0305(10) 0.0429(11) 0.0025(8) 0.0019(9) -0.0047(9)
C32 0.0331(10) 0.0285(10) 0.0363(10) -0.0005(8) 0.0046(8) 0.0038(8)
C33 0.0309(10) 0.0387(10) 0.0380(11) -0.0004(9) 0.0010(8) 0.0033(8)
C34 0.0369(11) 0.0433(12) 0.0400(11) -0.0022(9) -0.0039(9) 0.0046(9)
C35 0.0497(13) 0.0463(12) 0.0351(11) -0.0014(9) 0.0026(10) 0.0063(10)
C36 0.0502(13) 0.0437(12) 0.0381(11) -0.0005(9) 0.0137(10) 0.0004(10)
C37 0.0380(11) 0.0355(11) 0.0433(12) -0.0026(9) 0.0079(9) -0.0014(9)
C38 0.0266(9) 0.0319(10) 0.0391(10) -0.0030(8) 0.0030(8) -0.0016(8)
C39 0.0334(10) 0.0311(10) 0.0442(11) -0.0013(8) 0.0036(9) 0.0000(8)
C40 0.0590(15) 0.0390(12) 0.0530(14) -0.0133(10) -0.0048(11) 0.0148(11)
C41 0.0343(10) 0.0321(11) 0.0551(13) -0.0001(10) 0.0033(9) 0.0023(9)
C42 0.0330(11) 0.0365(11) 0.0556(13) 0.0066(10) -0.0056(10) -0.0010(9)
C43 0.0337(10) 0.0447(12) 0.0420(11) 0.0011(10) -0.0042(9) -0.0052(9)
C44 0.0300(10) 0.0370(11) 0.0403(11) -0.0045(8) 0.0010(8) -0.0018(8)
C45 0.0462(12) 0.0506(13) 0.0404(11) -0.0131(10) -0.0075(10) 0.0087(11)
C46 0.0549(15) 0.0526(15) 0.0716(17) 0.0073(13) -0.0160(13) 0.0082(12)

loop_
_atom_type_symbol
_atom_type_scat_dispersion_real
_atom_type_scat_dispersion_imag
_atom_type_scat_Cromer_Mann_a1
_atom_type_scat_Cromer_Mann_b1
_atom_type_scat_Cromer_Mann_a2
_atom_type_scat_Cromer_Mann_b2
_atom_type_scat_Cromer_Mann_a3
_atom_type_scat_Cromer_Mann_b3
_atom_type_scat_Cromer_Mann_a4
_atom_type_scat_Cromer_Mann_b4
_atom_type_scat_Cromer_Mann_c
_atom_type_scat_source
C 0.0033 0.0016 2.3100 20.8439 1.0200 10.2075 1.5886 0.5687 0.8650 51.6512 0.2156 'International Tables Vol C 4.2.6.8 and 6.1.1.4'
H 0.0000 0.0000 0.4930 10.5109 0.3229 26.1257 0.1402 3.1424 0.0408 57.7998 0.0030 'International Tables Vol C 4.2.6.8 and 6.1.1.4'
B 0.0013 0.0007 2.0545 23.2185 1.3326 1.0210 1.0979 60.3498 0.7068 0.1403 -0.1932 'International Tables Vol C 4.2.6.8 and 6.1.1.4'
K 0.2009 0.2494 8.2186 12.7949 7.4398 0.7748 1.0519 213.1870 0.8659 41.6841 1.4228 'International Tables Vol C 4.2.6.8 and 6.1.1.4'
N 0.0061 0.0033 12.2126 0.0057 3.1322 9.8933 2.0125 28.9975 1.1663 0.5826 -11.5290 'International Tables Vol C 4.2.6.8 and 6.1.1.4'
O 0.0106 0.0060 3.0485 13.2771 2.2868 5.7011 1.5463 0.3239 0.8670 32.9089 0.2508 'International Tables Vol C 4.2.6.8 and 6.1.1.4'

loop_
_geom_angle_atom_site_label_1
_geom_angle_atom_site_label_2
_geom_angle_atom_site_label_3
_geom_angle
_geom_angle_publ_flag
N20 K1 O14 104.17(5) yes
N20 K1 O11 97.78(5) yes
O14 K1 O11 58.51(5) yes
N20 K1 O8 106.22(5) yes
O14 K1 O8 112.68(5) yes
O11 K1 O8 58.90(5) yes
N20 K1 O5 99.86(6) yes
O14 K1 O5 155.97(5) yes
O11 K1 O5 118.43(5) yes
O8 K1 O5 59.54(5) yes
N20 K1 O2 99.42(5) yes
O14 K1 O2 115.06(5) yes
O11 K1 O2 162.73(5) yes
O8 K1 O2 117.00(5) yes
O5 K1 O2 59.92(5) yes
N20 K1 O17 88.41(5) yes
O14 K1 O17 61.02(5) yes
O11 K1 O17 118.87(5) yes
O8 K1 O17 165.32(5) yes
O5 K1 O17 120.12(5) yes
O2 K1 O17 60.21(5) yes
C3 O2 C19 112.41(19) yes
C3 O2 K1 111.03(14) yes
C19 O2 K1 106.04(14) yes
O2 C3 C4 108.8(2) yes
O2 C3 H31 108.8 no
C4 C3 H31 111.8 no
O2 C3 H32 108.6 no
C4 C3 H32 110.5 no
H31 C3 H32 108.4 no
C3 C4 O5 107.9(2) yes
C3 C4 H42 110.1 no
O5 C4 H42 107.9 no
C3 C4 H41 110.0 no
O5 C4 H41 108.3 no
H42 C4 H41 112.5 no
C4 O5 C6 112.71(19) yes
C4 O5 K1 117.34(13) yes
C6 O5 K1 118.43(13) yes
O5 C6 C7 108.3(2) yes
O5 C6 H62 108.8 no
C7 C6 H62 110.2 no
O5 C6 H61 109.6 no
C7 C6 H61 110.3 no
H62 C6 H61 109.7 no
C6 C7 O8 108.0(2) yes
C6 C7 H71 111.0 no
O8 C7 H71 110.0 no
C6 C7 H72 109.7 no
O8 C7 H72 107.7 no
H71 C7 H72 110.3 no
C7 O8 C9 111.97(19) yes
C7 O8 K1 109.98(14) yes
C9 O8 K1 108.03(13) yes
O8 C9 C10 108.1(2) yes
O8 C9 H92 110.7 no
C10 C9 H92 109.0 no
O8 C9 H91 108.7 no
C10 C9 H91 109.7 no
H92 C9 H91 110.7 no
C9 C10 O11 108.9(2) yes
C9 C10 H102 108.7 no
O11 C10 H102 108.5 no
C9 C10 H101 110.3 no
O11 C10 H101 109.4 no
H102 C10 H101 111.1 no
C10 O11 C12 111.81(18) yes
C10 O11 K1 118.24(13) yes
C12 O11 K1 118.48(13) yes
O11 C12 C13 109.32(19) yes
O11 C12 H121 109.3 no
C13 C12 H121 109.3 no
O11 C12 H122 109.4 no
C13 C12 H122 111.1 no
H121 C12 H122 108.4 no
C12 C13 O14 109.39(19) yes
C12 C13 H132 108.9 no
O14 C13 H132 109.7 no
C12 C13 H131 109.2 no
O14 C13 H131 109.2 no
H132 C13 H131 110.4 no
C13 O14 C15 112.31(19) yes
C13 O14 K1 117.19(13) yes
C15 O14 K1 112.71(14) yes
O14 C15 C16 109.6(2) yes
O14 C15 H152 109.4 no
C16 C15 H152 109.2 no
O14 C15 H151 107.6 no
C16 C15 H151 110.3 no
H152 C15 H151 110.8 no
C15 C16 O17 109.7(2) yes
C15 C16 H161 110.3 no
O17 C16 H161 107.9 no
C15 C16 H162 111.3 no
O17 C16 H162 108.3 no
H161 C16 H162 109.3 no
C16 O17 C18 111.7(2) yes
C16 O17 K1 115.79(14) yes
C18 O17 K1 118.45(14) yes
O17 C18 C19 109.3(2) yes
O17 C18 H182 108.1 no
C19 C18 H182 110.9 no
O17 C18 H181 109.3 no
C19 C18 H181 109.3 no
H182 C18 H181 110.0 no
C18 C19 O2 107.9(2) yes
C18 C19 H192 109.4 no
O2 C19 H192 108.7 no
C18 C19 H191 109.9 no
O2 C19 H191 109.9 no
H192 C19 H191 111.1 no
C21 N20 K1 141.85(16) yes
N20 C21 B22 173.4(2) yes
C21 B22 C23 112.01(16) yes
C21 B22 C32 104.65(16) yes
C23 B22 C32 108.08(16) yes
C21 B22 C38 99.39(16) yes
C23 B22 C38 113.65(16) yes
C32 B22 C38 118.41(16) yes
B22 C23 C24 122.80(16) yes
B22 C23 C28 121.79(16) yes
C24 C23 C28 115.32(16) yes
C23 C24 C25 121.34(17) yes
C23 C24 C31 122.27(17) yes
C25 C24 C31 116.37(17) yes
C24 C25 C26 122.32(18) yes
C24 C25 H251 119.4 no
C26 C25 H251 118.2 no
C25 C26 C27 116.85(18) yes
C25 C26 C30 122.05(18) yes
C27 C26 C30 121.03(19) yes
C26 C27 C28 122.11(18) yes
C26 C27 H271 118.5 no
C28 C27 H271 119.4 no
C23 C28 C27 121.77(17) yes
C23 C28 C29 121.98(17) yes
C27 C28 C29 116.16(17) yes
C28 C29 H293 110.7 no
C28 C29 H292 110.2 no
H293 C29 H292 108.5 no
C28 C29 H291 110.1 no
H293 C29 H291 108.8 no
H292 C29 H291 108.5 no
C26 C30 H303 110.9 no
C26 C30 H302 110.7 no
H303 C30 H302 108.0 no
C26 C30 H301 111.2 no
H303 C30 H301 107.6 no
H302 C30 H301 108.1 no
C24 C31 H313 110.2 no
C24 C31 H312 111.3 no
H313 C31 H312 108.1 no
C24 C31 H311 109.8 no
H313 C31 H311 108.6 no
H312 C31 H311 108.8 no
B22 C32 C33 121.32(17) yes
B22 C32 C37 123.45(18) yes
C33 C32 C37 115.24(18) yes
C32 C33 C34 122.37(19) yes
C32 C33 H331 118.2 no
C34 C33 H331 119.4 no
C33 C34 C35 120.3(2) yes
C33 C34 H341 120.2 no
C35 C34 H341 119.5 no
C34 C35 C36 119.0(2) yes
C34 C35 H351 120.8 no
C36 C35 H351 120.2 no
C35 C36 C37 120.1(2) yes
C35 C36 H361 121.0 no
C37 C36 H361 119.0 no
C32 C37 C36 122.9(2) yes
C32 C37 H371 119.4 no
C36 C37 H371 117.7 no
B22 C38 C39 125.85(17) yes
B22 C38 C44 118.48(16) yes
C39 C38 C44 115.62(18) yes
C38 C39 C40 123.51(19) yes
C38 C39 C41 120.86(19) yes
C40 C39 C41 115.62(18) yes
C39 C40 H401 108.2 no
C39 C40 H403 110.3 no
H401 C40 H403 108.9 no
C39 C40 H402 109.3 no
H401 C40 H402 109.6 no
H403 C40 H402 110.5 no
C39 C41 C42 123.2(2) yes
C39 C41 H411 118.7 no
C42 C41 H411 118.1 no
C41 C42 C43 116.58(19) yes
C41 C42 C46 122.1(2) yes
C43 C42 C46 121.3(2) yes
C42 C43 C44 122.1(2) yes
C42 C43 H431 119.7 no
C44 C43 H431 118.2 no
C38 C44 C43 121.68(19) yes
C38 C44 C45 122.61(18) yes
C43 C44 C45 115.70(18) yes
C44 C45 H452 108.3 no
C44 C45 H451 112.0 no
H452 C45 H451 110.9 no
C44 C45 H453 108.8 no
H452 C45 H453 106.5 no
H451 C45 H453 110.1 no
C42 C46 H462 109.6 no
C42 C46 H461 109.1 no
H462 C46 H461 109.3 no
C42 C46 H463 109.3 no
H462 C46 H463 109.7 no
H461 C46 H463 109.9 no

loop_
_geom_bond_atom_site_label_1
_geom_bond_atom_site_label_2
_geom_bond_distance
_geom_bond_publ_flag
K1 N20 2.7577(19) yes
K1 O14 2.8223(15) yes
K1 O11 2.8364(15) yes
K1 O8 2.8766(16) yes
K1 O5 2.7800(15) yes
K1 O2 2.8545(16) yes
K1 O17 2.7545(16) yes
O2 C3 1.429(3) yes
O2 C19 1.423(3) yes
C3 C4 1.486(4) yes
C3 H31 0.995 no
C3 H32 0.981 no
C4 O5 1.423(3) yes
C4 H42 1.014 no
C4 H41 1.021 no
O5 C6 1.431(3) yes
C6 C7 1.490(4) yes
C6 H62 1.015 no
C6 H61 1.000 no
C7 O8 1.427(3) yes
C7 H71 1.004 no
C7 H72 0.993 no
O8 C9 1.424(3) yes
C9 C10 1.489(4) yes
C9 H92 0.999 no
C9 H91 1.009 no
C10 O11 1.424(3) yes
C10 H102 0.995 no
C10 H101 0.998 no
O11 C12 1.428(3) yes
C12 C13 1.488(4) yes
C12 H121 0.994 no
C12 H122 1.007 no
C13 O14 1.424(3) yes
C13 H132 1.005 no
C13 H131 1.006 no
O14 C15 1.427(3) yes
C15 C16 1.485(4) yes
C15 H152 1.014 no
C15 H151 0.996 no
C16 O17 1.426(3) yes
C16 H161 0.989 no
C16 H162 0.985 no
O17 C18 1.430(3) yes
C18 C19 1.494(4) yes
C18 H182 0.987 no
C18 H181 1.002 no
C19 H192 1.004 no
C19 H191 1.011 no
N20 C21 1.156(3) yes
C21 B22 1.631(3) yes
B22 C23 1.657(3) yes
B22 C32 1.646(3) yes
B22 C38 1.674(3) yes
C23 C24 1.421(3) yes
C23 C28 1.418(3) yes
C24 C25 1.393(3) yes
C24 C31 1.515(3) yes
C25 C26 1.392(3) yes
C25 H251 0.977 no
C26 C27 1.386(3) yes
C26 C30 1.512(3) yes
C27 C28 1.392(3) yes
C27 H271 0.967 no
C28 C29 1.512(3) yes
C29 H293 0.992 no
C29 H292 0.990 no
C29 H291 0.987 no
C30 H303 0.976 no
C30 H302 0.968 no
C30 H301 0.976 no
C31 H313 0.988 no
C31 H312 0.995 no
C31 H311 0.989 no
C32 C33 1.406(3) yes
C32 C37 1.397(3) yes
C33 C34 1.392(3) yes
C33 H331 0.970 no
C34 C35 1.383(3) yes
C34 H341 0.979 no
C35 C36 1.380(3) yes
C35 H351 0.967 no
C36 C37 1.393(3) yes
C36 H361 0.951 no
C37 H371 0.964 no
C38 C39 1.419(3) yes
C38 C44 1.421(3) yes
C39 C40 1.513(3) yes
C39 C41 1.401(3) yes
C40 H401 0.975 no
C40 H403 0.980 no
C40 H402 0.992 no
C41 C42 1.379(3) yes
C41 H411 0.966 no
C42 C43 1.393(3) yes
C42 C46 1.513(3) yes
C43 C44 1.397(3) yes
C43 H431 0.980 no
C44 C45 1.514(3) yes
C45 H452 0.979 no
C45 H451 0.984 no
C45 H453 0.969 no
C46 H462 0.975 no
C46 H461 0.972 no
C46 H463 0.986 no

loop_
_geom_hbond_atom_site_label_D
_geom_hbond_atom_site_label_H
_geom_hbond_atom_site_label_A
_geom_hbond_site_symmetry_A
_geom_hbond_angle_DHA
_geom_hbond_distance_DH
_geom_hbond_distance_HA
_geom_hbond_distance_DA
_geom_hbond_publ_flag
C13 H131 O11 2_676 157 1.01 2.54 3.486(3) yes
